data_4510819
loop_
_publ_author_name
'Mart\'inez-Alejo, Juan M.'
'Dom\'inguez-Ch\'avez, Jorge G.'
'Rivera-Islas, Jes\'us'
'Herrera-Ruiz, Dea'
'H\"opfl, Herbert'
'Morales-Rojas, Hugo'
'Senosiain, Juan P.'

_publ_section_title
;
 A Twist in Cocrystals of Salts: Changes in Packing and Chloride
 Coordination Lead to Opposite Trends in the Biopharmaceutical Performance
 of Fluoroquinolone Hydrochloride Cocrystals
;
_journal_issue 6
_journal_name_full 'Crystal Growth &amp; Design'
_journal_page_first 3078
_journal_paper_doi 10.1021/cg500345a
_journal_volume 14
_journal_year 2014
_chemical_formula_moiety '2(C21 H25 F N3 O4), C H4 O, 2(Cl)'
_chemical_formula_sum 'C21.5 H27 Cl F N3 O4.5'
_chemical_formula_weight 453.91
_chemical_name_systematic
;

 ?

;
_space_group_IT_number 1
_symmetry_cell_setting triclinic
_symmetry_space_group_name_Hall 'P 1'
_symmetry_space_group_name_H-M 'P 1'
_atom_sites_solution_hydrogens geom
_atom_sites_solution_primary direct
_atom_sites_solution_secondary difmap
_audit_creation_method SHELXL-97
_cell_angle_alpha 91.298(4)
_cell_angle_beta 91.219(5)
_cell_angle_gamma 101.160(4)
_cell_formula_units_Z 2
_cell_length_a 6.6136(18)
_cell_length_b 10.492(3)
_cell_length_c 15.293(4)
_cell_measurement_reflns_used 4610
_cell_measurement_temperature 293(2)
_cell_measurement_theta_max 28.28
_cell_measurement_theta_min 2.35
_cell_volume 1040.5(5)
_computing_cell_refinement 'Bruker SAINT'
_computing_data_collection 'Bruker SMART'
_computing_data_reduction 'Bruker SAINT'
_computing_molecular_graphics 'Bruker SHELXTL'
_computing_publication_material 'Bruker SHELXTL'
_computing_structure_refinement 'SHELXL-97 (Sheldrick, 1997)'
_computing_structure_solution 'SHELXS-97 (Sheldrick, 1990)'
_diffrn_ambient_temperature 293(2)
_diffrn_measured_fraction_theta_full 0.998
_diffrn_measured_fraction_theta_max 0.998
_diffrn_measurement_device_type 'CCD area detector'
_diffrn_measurement_method 'phi and omega scans'
_diffrn_radiation_monochromator graphite
_diffrn_radiation_source 'fine-focus sealed tube'
_diffrn_radiation_type MoK\a
_diffrn_radiation_wavelength 0.71073
_diffrn_reflns_av_R_equivalents 0.0342
_diffrn_reflns_av_sigmaI/netI 0.0855
_diffrn_reflns_limit_h_max 7
_diffrn_reflns_limit_h_min -7
_diffrn_reflns_limit_k_max 12
_diffrn_reflns_limit_k_min -12
_diffrn_reflns_limit_l_max 18
_diffrn_reflns_limit_l_min -18
_diffrn_reflns_number 10118
_diffrn_reflns_theta_full 25.00
_diffrn_reflns_theta_max 25.00
_diffrn_reflns_theta_min 1.33
_exptl_absorpt_coefficient_mu 0.230
_exptl_absorpt_correction_T_max 0.93
_exptl_absorpt_correction_T_min 0.91
_exptl_absorpt_correction_type multi-scan
_exptl_absorpt_process_details SADABS
_exptl_crystal_colour 'light yellow'
_exptl_crystal_density_diffrn 1.449
_exptl_crystal_density_method 'not measured'
_exptl_crystal_description 'rectangular prism'
_exptl_crystal_F_000 478
_exptl_crystal_size_max 0.40
_exptl_crystal_size_mid 0.39
_exptl_crystal_size_min 0.31
_refine_diff_density_max 0.592
_refine_diff_density_min -0.324
_refine_diff_density_rms 0.075
_refine_ls_abs_structure_details 'Flack H D (1983), Acta Cryst. A39, 876-881'
_refine_ls_abs_structure_Flack -0.50(10)
_refine_ls_extinction_method none
_refine_ls_goodness_of_fit_ref 1.083
_refine_ls_hydrogen_treatment mixed
_refine_ls_matrix_type full
_refine_ls_number_parameters 583
_refine_ls_number_reflns 7203
_refine_ls_number_restraints 10
_refine_ls_restrained_S_all 1.082
_refine_ls_R_factor_all 0.0968
_refine_ls_R_factor_gt 0.0788
_refine_ls_shift/su_max 0.001
_refine_ls_shift/su_mean 0.000
_refine_ls_structure_factor_coef Fsqd
_refine_ls_weighting_details 'calc w=1/[\s^2^(Fo^2^)+(0.0936P)^2^+0.0000P] where P=(Fo^2^+2Fc^2^)/3'
_refine_ls_weighting_scheme calc
_refine_ls_wR_factor_gt 0.1708
_refine_ls_wR_factor_ref 0.1875
_reflns_number_gt 5679
_reflns_number_total 7203
_reflns_threshold_expression >2sigma(I)
_cod_data_source_file cg500345a_si_004.cif
_cod_data_source_block johuzwem
_cod_depositor_comments
;
The following automatic conversions were performed:

'_symmetry_cell_setting' value 'Triclinic' changed to 'triclinic'
according to
/usr/data/users/saulius/crontab/automatic-downloads/rss-feeds/ACS/lib/dictionaries/cif_core.dic
dictionary named 'cif_core.dic' version 2.4.2 from 2011-04-26.

Automatic conversion script
Id: cif_fix_values 2281 2013-09-26 08:29:07Z andrius 

 Adding full bibliography for 4510818--4510820.cif.
;
_cod_original_sg_symbol_H-M P1
_cod_database_code 4510819

loop_
_symmetry_equiv_pos_as_xyz
'x, y, z'

loop_
_atom_site_label
_atom_site_type_symbol
_atom_site_fract_x
_atom_site_fract_y
_atom_site_fract_z
_atom_site_U_iso_or_equiv
_atom_site_adp_type
_atom_site_occupancy
_atom_site_symmetry_multiplicity
_atom_site_calc_flag
_atom_site_refinement_flags
Cl1 Cl 0.6676(3) 0.22681(17) 0.01278(13) 0.0458(4) Uani 1 1 d .
F1 F 0.1941(6) -0.0859(3) 0.4062(2) 0.0495(10) Uani 1 1 d .
N1 N 0.3265(8) 0.4431(5) 0.4238(3) 0.0361(12) Uani 1 1 d .
N2 N 0.1742(8) 0.0477(4) 0.2516(3) 0.0320(12) Uani 1 1 d .
N3 N -0.0742(7) 0.0145(4) 0.0342(3) 0.0363(12) Uani 1 1 d D
H3A H -0.154(8) -0.048(4) 0.006(4) 0.054 Uiso 1 1 d D
H3B H -0.149(8) 0.073(4) 0.029(4) 0.054 Uiso 1 1 d D
O1 O 0.5015(8) 0.4547(5) 0.7245(3) 0.0613(14) Uani 1 1 d D
H10 H 0.437(13) 0.378(3) 0.729(6) 0.092 Uiso 1 1 d D
O2 O 0.5245(10) 0.6385(6) 0.6555(4) 0.0773(17) Uani 1 1 d .
O3 O 0.3916(7) 0.2418(4) 0.6430(3) 0.0456(11) Uani 1 1 d .
O4 O 0.3115(6) 0.3128(4) 0.2611(2) 0.0324(9) Uani 1 1 d .
C1 C 0.3886(9) 0.5037(6) 0.4998(4) 0.0379(15) Uani 1 1 d .
H1 H 0.4096 0.5940 0.5022 0.046 Uiso 1 1 calc R
C2 C 0.4232(9) 0.4421(6) 0.5739(4) 0.0377(15) Uani 1 1 d .
C3 C 0.3823(9) 0.3036(6) 0.5747(4) 0.0367(15) Uani 1 1 d .
C4 C 0.3258(9) 0.2380(6) 0.4920(4) 0.0297(13) Uani 1 1 d .
C5 C 0.2904(9) 0.1059(5) 0.4846(4) 0.0312(13) Uani 1 1 d .
H5 H 0.3043 0.0579 0.5340 0.037 Uiso 1 1 calc R
C6 C 0.2360(9) 0.0436(6) 0.4076(4) 0.0340(14) Uani 1 1 d .
C7 C 0.2248(9) 0.1085(6) 0.3290(4) 0.0295(13) Uani 1 1 d .
C8 C 0.2769(9) 0.2445(5) 0.3349(3) 0.0284(13) Uani 1 1 d .
C9 C 0.3077(9) 0.3091(5) 0.4162(4) 0.0296(13) Uani 1 1 d .
C10 C 0.4888(11) 0.5232(8) 0.6549(5) 0.0542(19) Uani 1 1 d .
C11 C 0.2506(11) 0.5177(6) 0.3565(4) 0.0412(16) Uani 1 1 d .
H11 H 0.3480 0.5566 0.3126 0.049 Uiso 1 1 calc R
C12 C 0.0354(11) 0.4777(6) 0.3290(4) 0.0446(17) Uani 1 1 d .
H12A H -0.0430 0.4002 0.3544 0.053 Uiso 1 1 calc R
H12B H -0.0008 0.4901 0.2684 0.053 Uiso 1 1 calc R
C13 C 0.0931(13) 0.5930(7) 0.3855(5) 0.061(2) Uani 1 1 d .
H13A H 0.0522 0.5868 0.4461 0.074 Uiso 1 1 calc R
H13B H 0.0945 0.6769 0.3599 0.074 Uiso 1 1 calc R
C14 C 0.5071(11) 0.3114(8) 0.2281(5) 0.0565(19) Uani 1 1 d .
H14A H 0.6109 0.3491 0.2710 0.085 Uiso 1 1 calc R
H14B H 0.5250 0.3607 0.1758 0.085 Uiso 1 1 calc R
H14C H 0.5195 0.2233 0.2151 0.085 Uiso 1 1 calc R
C15 C 0.0648(9) 0.1051(5) 0.1825(4) 0.0336(14) Uani 1 1 d .
H15A H 0.1600 0.1649 0.1482 0.040 Uiso 1 1 calc R
H15B H -0.0371 0.1501 0.2068 0.040 Uiso 1 1 calc R
C16 C -0.0374(10) -0.0150(5) 0.1276(4) 0.0314(13) Uani 1 1 d .
H16 H -0.1690 -0.0534 0.1533 0.038 Uiso 1 1 calc R
C17 C 0.1137(10) 0.0466(6) -0.0187(4) 0.0396(15) Uani 1 1 d .
H17A H 0.1962 0.1288 0.0021 0.047 Uiso 1 1 calc R
H17B H 0.0744 0.0557 -0.0794 0.047 Uiso 1 1 calc R
C18 C 0.2377(10) -0.0570(7) -0.0124(4) 0.0410(16) Uani 1 1 d .
H18A H 0.3608 -0.0341 -0.0465 0.049 Uiso 1 1 calc R
H18B H 0.1580 -0.1382 -0.0362 0.049 Uiso 1 1 calc R
C19 C 0.2987(10) -0.0739(6) 0.0833(4) 0.0392(15) Uani 1 1 d .
H19A H 0.3775 -0.1426 0.0869 0.047 Uiso 1 1 calc R
H19B H 0.3845 0.0059 0.1063 0.047 Uiso 1 1 calc R
C20 C 0.1095(9) -0.1072(5) 0.1366(4) 0.0343(14) Uani 1 1 d .
H20 H 0.0379 -0.1964 0.1227 0.041 Uiso 1 1 calc R
C21 C 0.1577(10) -0.0907(5) 0.2323(4) 0.0374(15) Uani 1 1 d .
H21A H 0.0486 -0.1416 0.2655 0.045 Uiso 1 1 calc R
H21B H 0.2864 -0.1178 0.2466 0.045 Uiso 1 1 calc R
Cl31 Cl 0.7050(3) 0.75528(17) 0.94686(13) 0.0510(5) Uani 1 1 d .
F31 F 0.9543(6) 0.5061(3) 0.6301(2) 0.0469(9) Uani 1 1 d .
N31 N 0.8410(8) -0.0214(4) 0.6214(3) 0.0355(12) Uani 1 1 d .
N32 N 0.9864(8) 0.3820(4) 0.7893(3) 0.0356(12) Uani 1 1 d .
N33 N 0.9075(8) 0.5142(4) 0.9615(3) 0.0376(12) Uani 1 1 d D
H33A H 0.832(8) 0.570(5) 0.951(4) 0.056 Uiso 1 1 d D
H33B H 0.833(9) 0.437(3) 0.960(4) 0.056 Uiso 1 1 d D
O31 O 0.6704(8) -0.0429(4) 0.3217(3) 0.0538(13) Uani 1 1 d D
H310 H 0.681(13) 0.036(2) 0.337(5) 0.081 Uiso 1 1 d D
O32 O 0.6544(9) -0.2245(5) 0.3907(3) 0.0687(15) Uani 1 1 d .
O33 O 0.7662(7) 0.1685(4) 0.4004(3) 0.0415(10) Uani 1 1 d .
O34 O 0.8657(7) 0.1154(4) 0.7835(3) 0.0368(10) Uani 1 1 d .
C31 C 0.7767(10) -0.0847(6) 0.5468(5) 0.0437(16) Uani 1 1 d .
H31 H 0.7551 -0.1750 0.5464 0.052 Uiso 1 1 calc R
C32 C 0.7404(9) -0.0273(6) 0.4716(4) 0.0396(16) Uani 1 1 d .
C33 C 0.7783(8) 0.1105(6) 0.4688(4) 0.0314(14) Uani 1 1 d .
C34 C 0.8339(9) 0.1772(6) 0.5517(4) 0.0336(14) Uani 1 1 d .
C35 C 0.8626(9) 0.3116(6) 0.5549(4) 0.0329(13) Uani 1 1 d .
H35 H 0.8452 0.3567 0.5045 0.039 Uiso 1 1 calc R
C36 C 0.9162(9) 0.3769(5) 0.6320(4) 0.0306(13) Uani 1 1 d .
C37 C 0.9337(9) 0.3156(6) 0.7110(4) 0.0337(14) Uani 1 1 d .
C38 C 0.8870(9) 0.1801(5) 0.7062(4) 0.0305(13) Uani 1 1 d .
C39 C 0.8541(8) 0.1124(5) 0.6276(4) 0.0287(13) Uani 1 1 d .
C40 C 0.6846(11) -0.1064(7) 0.3921(4) 0.0453(16) Uani 1 1 d .
C41 C 0.9183(12) -0.0969(6) 0.6885(5) 0.0501(19) Uani 1 1 d .
H41 H 0.8180 -0.1377 0.7307 0.060 Uiso 1 1 calc R
C42 C 1.1324(13) -0.0539(7) 0.7219(5) 0.058(2) Uani 1 1 d .
H42A H 1.1612 -0.0672 0.7831 0.069 Uiso 1 1 calc R
H42B H 1.2132 0.0242 0.6981 0.069 Uiso 1 1 calc R
C43 C 1.0767(15) -0.1706(7) 0.6630(5) 0.076(3) Uani 1 1 d .
H43A H 1.1238 -0.1636 0.6033 0.091 Uiso 1 1 calc R
H43B H 1.0718 -0.2550 0.6883 0.091 Uiso 1 1 calc R
C44 C 0.6568(12) 0.0745(8) 0.8043(5) 0.061(2) Uani 1 1 d .
H44A H 0.6103 0.1433 0.8357 0.092 Uiso 1 1 calc R
H44B H 0.6425 -0.0006 0.8400 0.092 Uiso 1 1 calc R
H44C H 0.5754 0.0532 0.7514 0.092 Uiso 1 1 calc R
C45 C 0.9813(13) 0.5187(6) 0.8041(4) 0.0515(19) Uani 1 1 d .
H45A H 0.8415 0.5339 0.7994 0.062 Uiso 1 1 calc R
H45B H 1.0659 0.5723 0.7626 0.062 Uiso 1 1 calc R
C46 C 1.0661(10) 0.5459(5) 0.8944(4) 0.0355(14) Uani 1 1 d .
H46 H 1.1341 0.6374 0.9010 0.043 Uiso 1 1 calc R
C47 C 0.9979(11) 0.5248(7) 1.0495(4) 0.0506(18) Uani 1 1 d .
H47A H 0.8894 0.5078 1.0918 0.061 Uiso 1 1 calc R
H47B H 1.0752 0.6124 1.0606 0.061 Uiso 1 1 calc R
C48 C 1.1391(12) 0.4290(6) 1.0599(4) 0.0468(17) Uani 1 1 d .
H48A H 1.2022 0.4389 1.1181 0.056 Uiso 1 1 calc R
H48B H 1.0599 0.3412 1.0530 0.056 Uiso 1 1 calc R
C49 C 1.3017(11) 0.4509(6) 0.9938(4) 0.0442(16) Uani 1 1 d .
H49A H 1.3765 0.3800 0.9955 0.053 Uiso 1 1 calc R
H49B H 1.3984 0.5304 1.0095 0.053 Uiso 1 1 calc R
C50 C 1.2230(9) 0.4607(6) 0.9025(4) 0.0361(14) Uani 1 1 d .
H50 H 1.3406 0.4975 0.8670 0.043 Uiso 1 1 calc R
C51 C 1.1111(9) 0.3362(6) 0.8566(4) 0.0326(14) Uani 1 1 d .
H51A H 1.2079 0.2883 0.8311 0.039 Uiso 1 1 calc R
H51B H 1.0254 0.2809 0.8969 0.039 Uiso 1 1 calc R
O61 O 0.7236(9) 0.6445(5) 0.2333(3) 0.0771(16) Uani 1 1 d D
H610 H 0.689(15) 0.663(10) 0.284(3) 0.116 Uiso 1 1 d D
C61 C 0.5760(13) 0.6779(8) 0.1809(5) 0.072(2) Uani 1 1 d .
H61A H 0.5174 0.7437 0.2099 0.107 Uiso 1 1 calc R
H61B H 0.4700 0.6029 0.1683 0.107 Uiso 1 1 calc R
H61C H 0.6358 0.7107 0.1272 0.107 Uiso 1 1 calc R

loop_
_atom_site_aniso_label
_atom_site_aniso_U_11
_atom_site_aniso_U_22
_atom_site_aniso_U_33
_atom_site_aniso_U_23
_atom_site_aniso_U_13
_atom_site_aniso_U_12
Cl1 0.0417(9) 0.0405(9) 0.0589(10) -0.0003(7) 0.0104(8) 0.0163(7)
F1 0.090(3) 0.0228(18) 0.036(2) 0.0057(15) 0.0017(19) 0.0109(18)
N1 0.037(3) 0.034(3) 0.034(3) -0.008(2) -0.001(2) -0.001(2)
N2 0.051(3) 0.018(2) 0.027(3) 0.001(2) -0.006(2) 0.007(2)
N3 0.045(3) 0.028(3) 0.035(3) -0.006(2) -0.009(2) 0.009(2)
O1 0.062(3) 0.086(4) 0.028(3) -0.015(3) 0.001(2) -0.002(3)
O2 0.107(5) 0.058(4) 0.063(4) -0.032(3) -0.019(3) 0.013(3)
O3 0.052(3) 0.062(3) 0.022(3) 0.006(2) 0.005(2) 0.010(2)
O4 0.042(2) 0.032(2) 0.023(2) -0.0001(16) -0.0030(18) 0.0053(17)
C1 0.037(4) 0.038(3) 0.038(4) -0.011(3) 0.001(3) 0.006(3)
C2 0.030(3) 0.047(4) 0.034(4) -0.015(3) 0.005(3) 0.003(3)
C3 0.023(3) 0.051(4) 0.034(4) -0.010(3) 0.009(3) 0.003(3)
C4 0.025(3) 0.039(3) 0.025(3) -0.001(3) -0.001(2) 0.007(2)
C5 0.039(4) 0.035(3) 0.022(3) 0.009(2) 0.002(3) 0.011(3)
C6 0.035(3) 0.040(3) 0.028(3) 0.006(3) -0.002(3) 0.009(3)
C7 0.032(3) 0.039(3) 0.021(3) -0.005(3) 0.006(3) 0.016(3)
C8 0.035(3) 0.034(3) 0.017(3) -0.001(2) 0.000(2) 0.010(3)
C9 0.026(3) 0.029(3) 0.035(4) -0.001(3) 0.008(3) 0.007(2)
C10 0.044(4) 0.077(6) 0.041(5) -0.018(4) 0.009(3) 0.012(4)
C11 0.060(4) 0.031(3) 0.031(4) 0.010(3) 0.003(3) 0.005(3)
C12 0.067(5) 0.036(3) 0.030(4) 0.007(3) -0.012(3) 0.009(3)
C13 0.101(6) 0.048(4) 0.045(4) 0.005(3) -0.006(4) 0.042(4)
C14 0.048(4) 0.076(5) 0.047(4) 0.023(4) 0.017(3) 0.011(4)
C15 0.042(4) 0.031(3) 0.030(3) -0.006(2) -0.009(3) 0.012(3)
C16 0.044(4) 0.027(3) 0.024(3) -0.003(2) -0.003(3) 0.008(2)
C17 0.051(4) 0.036(3) 0.031(3) -0.005(3) -0.004(3) 0.008(3)
C18 0.040(4) 0.051(4) 0.033(4) 0.008(3) 0.009(3) 0.007(3)
C19 0.040(4) 0.051(4) 0.032(3) -0.004(3) 0.004(3) 0.022(3)
C20 0.045(4) 0.026(3) 0.033(3) -0.001(2) -0.001(3) 0.011(3)
C21 0.048(4) 0.033(3) 0.034(3) 0.002(3) 0.008(3) 0.013(3)
Cl31 0.0630(11) 0.0307(8) 0.0593(11) -0.0130(7) -0.0103(9) 0.0123(7)
F31 0.076(3) 0.0308(19) 0.035(2) 0.0033(15) 0.0068(18) 0.0117(18)
N31 0.056(3) 0.026(3) 0.023(3) -0.002(2) -0.003(2) 0.004(2)
N32 0.051(3) 0.028(3) 0.027(3) -0.005(2) -0.009(2) 0.008(2)
N33 0.042(3) 0.027(3) 0.045(3) -0.004(2) -0.007(3) 0.011(2)
O31 0.067(3) 0.060(3) 0.033(3) -0.010(2) -0.003(2) 0.009(3)
O32 0.096(4) 0.061(4) 0.040(3) -0.015(3) -0.010(3) -0.002(3)
O33 0.048(3) 0.052(3) 0.025(2) 0.0001(19) 0.0012(19) 0.011(2)
O34 0.051(3) 0.037(2) 0.018(2) 0.0016(17) -0.0013(18) -0.0042(19)
C31 0.042(4) 0.031(3) 0.053(4) -0.010(3) -0.001(3) -0.003(3)
C32 0.038(4) 0.041(4) 0.037(4) -0.007(3) -0.006(3) 0.003(3)
C33 0.025(3) 0.045(4) 0.024(3) -0.002(3) -0.001(3) 0.006(3)
C34 0.027(3) 0.038(3) 0.035(4) -0.001(3) 0.007(3) 0.002(3)
C35 0.029(3) 0.046(4) 0.026(3) -0.002(3) 0.004(2) 0.012(3)
C36 0.040(3) 0.022(3) 0.030(3) 0.004(2) 0.009(3) 0.004(2)
C37 0.024(3) 0.033(3) 0.046(4) -0.001(3) 0.005(3) 0.007(2)
C38 0.031(3) 0.026(3) 0.033(3) 0.005(2) 0.000(3) 0.001(2)
C39 0.028(3) 0.032(3) 0.026(3) 0.003(3) 0.001(2) 0.005(2)
C40 0.051(4) 0.049(4) 0.033(4) -0.002(3) -0.006(3) 0.006(3)
C41 0.085(6) 0.015(3) 0.047(4) -0.003(3) -0.007(4) 0.004(3)
C42 0.083(6) 0.051(4) 0.045(4) -0.005(3) -0.012(4) 0.028(4)
C43 0.144(9) 0.038(4) 0.055(5) -0.002(4) -0.022(5) 0.042(5)
C44 0.062(5) 0.075(5) 0.040(4) 0.007(4) 0.010(4) -0.004(4)
C45 0.084(6) 0.030(3) 0.043(4) -0.011(3) -0.022(4) 0.020(3)
C46 0.049(4) 0.019(3) 0.037(4) 0.000(3) 0.002(3) 0.004(3)
C47 0.065(5) 0.050(4) 0.037(4) -0.008(3) 0.012(3) 0.010(3)
C48 0.069(5) 0.039(3) 0.033(4) 0.001(3) -0.007(3) 0.012(3)
C49 0.050(4) 0.037(3) 0.045(4) -0.008(3) -0.022(3) 0.009(3)
C50 0.032(3) 0.040(3) 0.035(4) -0.002(3) 0.009(3) 0.003(3)
C51 0.036(3) 0.036(3) 0.030(3) -0.003(3) 0.002(3) 0.015(3)
O61 0.100(4) 0.086(4) 0.053(3) -0.015(3) -0.013(3) 0.039(3)
C61 0.083(6) 0.081(6) 0.045(5) 0.000(4) -0.009(4) 0.004(5)

loop_
_atom_type_symbol
_atom_type_description
_atom_type_scat_dispersion_real
_atom_type_scat_dispersion_imag
_atom_type_scat_source
C C 0.0033 0.0016 'International Tables Vol C Tables 4.2.6.8 and 6.1.1.4'
H H 0.0000 0.0000 'International Tables Vol C Tables 4.2.6.8 and 6.1.1.4'
N N 0.0061 0.0033 'International Tables Vol C Tables 4.2.6.8 and 6.1.1.4'
O O 0.0106 0.0060 'International Tables Vol C Tables 4.2.6.8 and 6.1.1.4'
F F 0.0171 0.0103 'International Tables Vol C Tables 4.2.6.8 and 6.1.1.4'
Cl Cl 0.1484 0.1585 'International Tables Vol C Tables 4.2.6.8 and 6.1.1.4'

loop_
_geom_angle_atom_site_label_1
_geom_angle_atom_site_label_2
_geom_angle_atom_site_label_3
_geom_angle
C1 N1 C9 119.5(5)
C1 N1 C11 117.6(5)
C9 N1 C11 122.2(5)
C7 N2 C21 126.4(5)
C7 N2 C15 121.8(5)
C21 N2 C15 109.4(4)
C17 N3 C16 115.4(5)
C17 N3 H3A 105(5)
C16 N3 H3A 114(5)
C17 N3 H3B 111(4)
C16 N3 H3B 112(5)
H3A N3 H3B 98(6)
C10 O1 H10 123(6)
C8 O4 C14 112.2(5)
N1 C1 C2 124.1(6)
N1 C1 H1 118.0
C2 C1 H1 118.0
C1 C2 C3 119.9(5)
C1 C2 C10 118.0(6)
C3 C2 C10 121.9(6)
O3 C3 C2 122.6(6)
O3 C3 C4 121.3(6)
C2 C3 C4 116.1(6)
C5 C4 C9 118.5(5)
C5 C4 C3 121.0(5)
C9 C4 C3 120.6(5)
C6 C5 C4 121.4(5)
C6 C5 H5 119.3
C4 C5 H5 119.3
F1 C6 C5 118.0(5)
F1 C6 C7 119.0(5)
C5 C6 C7 123.0(5)
N2 C7 C8 120.4(5)
N2 C7 C6 123.7(5)
C8 C7 C6 115.9(5)
O4 C8 C9 119.7(5)
O4 C8 C7 119.5(5)
C9 C8 C7 120.7(5)
N1 C9 C8 121.3(5)
N1 C9 C4 119.1(5)
C8 C9 C4 119.6(5)
O2 C10 O1 123.6(7)
O2 C10 C2 122.9(7)
O1 C10 C2 113.5(7)
N1 C11 C12 117.0(5)
N1 C11 C13 115.0(5)
C12 C11 C13 59.1(5)
N1 C11 H11 117.6
C12 C11 H11 117.6
C13 C11 H11 117.6
C11 C12 C13 61.8(5)
C11 C12 H12A 117.6
C13 C12 H12A 117.6
C11 C12 H12B 117.6
C13 C12 H12B 117.6
H12A C12 H12B 114.7
C12 C13 C11 59.1(5)
C12 C13 H13A 117.9
C11 C13 H13A 117.9
C12 C13 H13B 117.9
C11 C13 H13B 117.9
H13A C13 H13B 115.0
O4 C14 H14A 109.5
O4 C14 H14B 109.5
H14A C14 H14B 109.5
O4 C14 H14C 109.5
H14A C14 H14C 109.5
H14B C14 H14C 109.5
N2 C15 C16 102.1(4)
N2 C15 H15A 111.3
C16 C15 H15A 111.3
N2 C15 H15B 111.3
C16 C15 H15B 111.3
H15A C15 H15B 109.2
N3 C16 C20 111.9(5)
N3 C16 C15 113.0(4)
C20 C16 C15 104.1(5)
N3 C16 H16 109.2
C20 C16 H16 109.2
C15 C16 H16 109.2
N3 C17 C18 110.5(5)
N3 C17 H17A 109.6
C18 C17 H17A 109.6
N3 C17 H17B 109.6
C18 C17 H17B 109.6
H17A C17 H17B 108.1
C17 C18 C19 110.2(5)
C17 C18 H18A 109.6
C19 C18 H18A 109.6
C17 C18 H18B 109.6
C19 C18 H18B 109.6
H18A C18 H18B 108.1
C20 C19 C18 109.9(5)
C20 C19 H19A 109.7
C18 C19 H19A 109.7
C20 C19 H19B 109.7
C18 C19 H19B 109.7
H19A C19 H19B 108.2
C21 C20 C19 112.1(5)
C21 C20 C16 99.6(4)
C19 C20 C16 114.4(5)
C21 C20 H20 110.1
C19 C20 H20 110.1
C16 C20 H20 110.1
N2 C21 C20 105.2(4)
N2 C21 H21A 110.7
C20 C21 H21A 110.7
N2 C21 H21B 110.7
C20 C21 H21B 110.7
H21A C21 H21B 108.8
C31 N31 C39 119.6(5)
C31 N31 C41 116.0(5)
C39 N31 C41 124.0(5)
C37 N32 C51 122.6(5)
C37 N32 C45 124.1(5)
C51 N32 C45 110.8(5)
C47 N33 C46 111.9(5)
C47 N33 H33A 114(5)
C46 N33 H33A 101(5)
C47 N33 H33B 103(5)
C46 N33 H33B 118(5)
H33A N33 H33B 110(6)
C40 O31 H310 107(6)
C38 O34 C44 111.9(5)
N31 C31 C32 124.6(6)
N31 C31 H31 117.7
C32 C31 H31 117.7
C31 C32 C33 119.4(6)
C31 C32 C40 119.7(6)
C33 C32 C40 120.6(6)
O33 C33 C32 122.4(6)
O33 C33 C34 122.5(5)
C32 C33 C34 115.1(5)
C39 C34 C35 119.2(6)
C39 C34 C33 122.5(5)
C35 C34 C33 118.3(5)
C36 C35 C34 119.5(5)
C36 C35 H35 120.3
C34 C35 H35 120.3
F31 C36 C35 116.8(5)
F31 C36 C37 119.8(5)
C35 C36 C37 123.4(5)
N32 C37 C36 123.3(5)
N32 C37 C38 121.4(5)
C36 C37 C38 115.2(5)
O34 C38 C39 120.4(5)
O34 C38 C37 117.6(5)
C39 C38 C37 122.0(5)
C38 C39 C34 120.0(5)
C38 C39 N31 122.1(5)
C34 C39 N31 117.9(5)
O32 C40 O31 121.3(6)
O32 C40 C32 123.1(6)
O31 C40 C32 115.6(6)
N31 C41 C43 117.2(6)
N31 C41 C42 118.5(6)
C43 C41 C42 60.6(5)
N31 C41 H41 116.3
C43 C41 H41 116.3
C42 C41 H41 116.3
C41 C42 C43 59.6(5)
C41 C42 H42A 117.8
C43 C42 H42A 117.8
C41 C42 H42B 117.8
C43 C42 H42B 117.8
H42A C42 H42B 115.0
C41 C43 C42 59.9(5)
C41 C43 H43A 117.8
C42 C43 H43A 117.8
C41 C43 H43B 117.8
C42 C43 H43B 117.8
H43A C43 H43B 114.9
O34 C44 H44A 109.5
O34 C44 H44B 109.5
H44A C44 H44B 109.5
O34 C44 H44C 109.5
H44A C44 H44C 109.5
H44B C44 H44C 109.5
N32 C45 C46 103.5(5)
N32 C45 H45A 111.1
C46 C45 H45A 111.1
N32 C45 H45B 111.1
C46 C45 H45B 111.1
H45A C45 H45B 109.0
C45 C46 N33 112.9(6)
C45 C46 C50 103.9(5)
N33 C46 C50 110.4(5)
C45 C46 H46 109.8
N33 C46 H46 109.8
C50 C46 H46 109.8
N33 C47 C48 110.2(5)
N33 C47 H47A 109.6
C48 C47 H47A 109.6
N33 C47 H47B 109.6
C48 C47 H47B 109.6
H47A C47 H47B 108.1
C49 C48 C47 110.3(5)
C49 C48 H48A 109.6
C47 C48 H48A 109.6
C49 C48 H48B 109.6
C47 C48 H48B 109.6
H48A C48 H48B 108.1
C48 C49 C50 114.3(5)
C48 C49 H49A 108.7
C50 C49 H49A 108.7
C48 C49 H49B 108.7
C50 C49 H49B 108.7
H49A C49 H49B 107.6
C49 C50 C46 114.0(5)
C49 C50 C51 117.4(5)
C46 C50 C51 101.5(5)
C49 C50 H50 107.8
C46 C50 H50 107.8
C51 C50 H50 107.8
N32 C51 C50 103.4(5)
N32 C51 H51A 111.1
C50 C51 H51A 111.1
N32 C51 H51B 111.1
C50 C51 H51B 111.1
H51A C51 H51B 109.0
C61 O61 H610 104(7)
O61 C61 H61A 109.5
O61 C61 H61B 109.5
H61A C61 H61B 109.5
O61 C61 H61C 109.5
H61A C61 H61C 109.5
H61B C61 H61C 109.5

loop_
_geom_bond_atom_site_label_1
_geom_bond_atom_site_label_2
_geom_bond_distance
F1 C6 1.332(6)
N1 C1 1.330(7)
N1 C9 1.390(7)
N1 C11 1.446(8)
N2 C7 1.336(7)
N2 C21 1.458(7)
N2 C15 1.472(7)
N3 C17 1.485(8)
N3 C16 1.493(7)
N3 H3A 0.8600(11)
N3 H3B 0.8600(11)
O1 C10 1.309(9)
O1 H10 0.8400(12)
O2 C10 1.186(9)
O3 C3 1.249(7)
O4 C8 1.351(6)
O4 C14 1.401(8)
C1 C2 1.354(9)
C1 H1 0.9300
C2 C3 1.426(9)
C2 C10 1.493(9)
C3 C4 1.433(8)
C4 C5 1.362(8)
C4 C9 1.408(8)
C5 C6 1.342(8)
C5 H5 0.9300
C6 C7 1.402(8)
C7 C8 1.402(8)
C8 C9 1.395(8)
C11 C12 1.454(9)
C11 C13 1.493(10)
C11 H11 0.9800
C12 C13 1.455(10)
C12 H12A 0.9700
C12 H12B 0.9700
C13 H13A 0.9700
C13 H13B 0.9700
C14 H14A 0.9600
C14 H14B 0.9600
C14 H14C 0.9600
C15 C16 1.532(7)
C15 H15A 0.9700
C15 H15B 0.9700
C16 C20 1.504(8)
C16 H16 0.9800
C17 C18 1.486(8)
C17 H17A 0.9700
C17 H17B 0.9700
C18 C19 1.534(9)
C18 H18A 0.9700
C18 H18B 0.9700
C19 C20 1.496(8)
C19 H19A 0.9700
C19 H19B 0.9700
C20 C21 1.490(8)
C20 H20 0.9800
C21 H21A 0.9700
C21 H21B 0.9700
F31 C36 1.331(6)
N31 C31 1.326(8)
N31 C39 1.391(7)
N31 C41 1.453(8)
N32 C37 1.375(8)
N32 C51 1.453(7)
N32 C45 1.455(7)
N33 C47 1.454(8)
N33 C46 1.481(8)
N33 H33A 0.8600(11)
N33 H33B 0.8600(12)
O31 C40 1.290(8)
O31 H310 0.8400(11)
O32 C40 1.216(8)
O33 C33 1.231(7)
O34 C38 1.372(7)
O34 C44 1.411(8)
C31 C32 1.349(9)
C31 H31 0.9300
C32 C33 1.421(8)
C32 C40 1.455(9)
C33 C34 1.440(8)
C34 C39 1.375(8)
C34 C35 1.386(8)
C35 C36 1.356(8)
C35 H35 0.9300
C36 C37 1.394(8)
C37 C38 1.396(8)
C38 C39 1.373(8)
C41 C43 1.471(11)
C41 C42 1.476(11)
C41 H41 0.9800
C42 C43 1.486(10)
C42 H42A 0.9700
C42 H42B 0.9700
C43 H43A 0.9700
C43 H43B 0.9700
C44 H44A 0.9600
C44 H44B 0.9600
C44 H44C 0.9600
C45 C46 1.479(9)
C45 H45A 0.9700
C45 H45B 0.9700
C46 C50 1.500(8)
C46 H46 0.9800
C47 C48 1.507(10)
C47 H47A 0.9700
C47 H47B 0.9700
C48 C49 1.481(10)
C48 H48A 0.9700
C48 H48B 0.9700
C49 C50 1.492(9)
C49 H49A 0.9700
C49 H49B 0.9700
C50 C51 1.519(8)
C50 H50 0.9800
C51 H51A 0.9700
C51 H51B 0.9700
O61 C61 1.352(9)
O61 H610 0.8400(11)
C61 H61A 0.9600
C61 H61B 0.9600
C61 H61C 0.9600

loop_
_geom_torsion_atom_site_label_1
_geom_torsion_atom_site_label_2
_geom_torsion_atom_site_label_3
_geom_torsion_atom_site_label_4
_geom_torsion
C9 N1 C1 C2 -4.5(9)
C11 N1 C1 C2 166.0(6)
N1 C1 C2 C3 -3.4(9)
N1 C1 C2 C10 -178.8(6)
C1 C2 C3 O3 -172.7(6)
C10 C2 C3 O3 2.5(9)
C1 C2 C3 C4 6.3(8)
C10 C2 C3 C4 -178.5(5)
O3 C3 C4 C5 -3.3(9)
C2 C3 C4 C5 177.7(5)
O3 C3 C4 C9 177.4(5)
C2 C3 C4 C9 -1.7(8)
C9 C4 C5 C6 -1.2(8)
C3 C4 C5 C6 179.5(5)
C4 C5 C6 F1 -176.8(5)
C4 C5 C6 C7 4.3(9)
C21 N2 C7 C8 166.7(6)
C15 N2 C7 C8 -33.3(8)
C21 N2 C7 C6 -11.4(9)
C15 N2 C7 C6 148.7(6)
F1 C6 C7 N2 0.0(9)
C5 C6 C7 N2 178.9(6)
F1 C6 C7 C8 -178.2(5)
C5 C6 C7 C8 0.8(8)
C14 O4 C8 C9 97.3(6)
C14 O4 C8 C7 -78.1(7)
N2 C7 C8 O4 -11.8(8)
C6 C7 C8 O4 166.4(5)
N2 C7 C8 C9 172.9(5)
C6 C7 C8 C9 -8.9(8)
C1 N1 C9 C8 -169.2(5)
C11 N1 C9 C8 20.7(8)
C1 N1 C9 C4 9.1(8)
C11 N1 C9 C4 -161.0(5)
O4 C8 C9 N1 15.1(8)
C7 C8 C9 N1 -169.5(5)
O4 C8 C9 C4 -163.2(5)
C7 C8 C9 C4 12.2(8)
C5 C4 C9 N1 174.7(5)
C3 C4 C9 N1 -5.9(8)
C5 C4 C9 C8 -6.9(8)
C3 C4 C9 C8 172.4(5)
C1 C2 C10 O2 -5.1(10)
C3 C2 C10 O2 179.6(7)
C1 C2 C10 O1 174.6(6)
C3 C2 C10 O1 -0.8(9)
C1 N1 C11 C12 -116.0(6)
C9 N1 C11 C12 54.3(8)
C1 N1 C11 C13 -49.4(8)
C9 N1 C11 C13 120.9(6)
N1 C11 C12 C13 104.3(6)
N1 C11 C13 C12 -107.8(6)
C7 N2 C15 C16 -156.6(5)
C21 N2 C15 C16 6.4(6)
C17 N3 C16 C20 -46.5(6)
C17 N3 C16 C15 70.7(6)
N2 C15 C16 N3 -153.0(5)
N2 C15 C16 C20 -31.4(6)
C16 N3 C17 C18 53.5(6)
N3 C17 C18 C19 -58.4(6)
C17 C18 C19 C20 58.4(6)
C18 C19 C20 C21 -165.0(5)
C18 C19 C20 C16 -52.6(7)
N3 C16 C20 C21 166.0(5)
C15 C16 C20 C21 43.6(6)
N3 C16 C20 C19 46.3(7)
C15 C16 C20 C19 -76.1(6)
C7 N2 C21 C20 -176.8(6)
C15 N2 C21 C20 21.1(6)
C19 C20 C21 N2 81.8(6)
C16 C20 C21 N2 -39.5(6)
C39 N31 C31 C32 6.9(10)
C41 N31 C31 C32 -165.7(7)
N31 C31 C32 C33 2.2(10)
N31 C31 C32 C40 175.5(6)
C31 C32 C33 O33 173.3(6)
C40 C32 C33 O33 -0.1(9)
C31 C32 C33 C34 -6.2(8)
C40 C32 C33 C34 -179.5(5)
O33 C33 C34 C39 -177.8(6)
C32 C33 C34 C39 1.6(8)
O33 C33 C34 C35 3.9(8)
C32 C33 C34 C35 -176.7(5)
C39 C34 C35 C36 2.1(9)
C33 C34 C35 C36 -179.6(5)
C34 C35 C36 F31 175.9(5)
C34 C35 C36 C37 -3.7(9)
C51 N32 C37 C36 -144.9(6)
C45 N32 C37 C36 15.6(9)
C51 N32 C37 C38 37.2(9)
C45 N32 C37 C38 -162.3(6)
F31 C36 C37 N32 1.0(8)
C35 C36 C37 N32 -179.5(6)
F31 C36 C37 C38 179.0(5)
C35 C36 C37 C38 -1.5(8)
C44 O34 C38 C39 -77.4(7)
C44 O34 C38 C37 99.8(6)
N32 C37 C38 O34 9.4(8)
C36 C37 C38 O34 -168.6(5)
N32 C37 C38 C39 -173.4(5)
C36 C37 C38 C39 8.5(8)
O34 C38 C39 C34 166.7(5)
C37 C38 C39 C34 -10.4(9)
O34 C38 C39 N31 -13.7(8)
C37 C38 C39 N31 169.3(5)
C35 C34 C39 C38 4.8(8)
C33 C34 C39 C38 -173.5(5)
C35 C34 C39 N31 -174.9(5)
C33 C34 C39 N31 6.8(8)
C31 N31 C39 C38 169.3(6)
C41 N31 C39 C38 -18.9(9)
C31 N31 C39 C34 -11.1(8)
C41 N31 C39 C34 160.8(6)
C31 C32 C40 O32 5.3(11)
C33 C32 C40 O32 178.5(6)
C31 C32 C40 O31 -174.1(6)
C33 C32 C40 O31 -0.9(9)
C31 N31 C41 C43 51.5(9)
C39 N31 C41 C43 -120.6(7)
C31 N31 C41 C42 121.0(6)
C39 N31 C41 C42 -51.1(9)
N31 C41 C42 C43 -106.9(7)
N31 C41 C43 C42 109.1(7)
C37 N32 C45 C46 -175.6(6)
C51 N32 C45 C46 -13.1(7)
N32 C45 C46 N33 -85.8(6)
N32 C45 C46 C50 33.9(7)
C47 N33 C46 C45 172.2(5)
C47 N33 C46 C50 56.4(6)
C46 N33 C47 C48 -62.2(7)
N33 C47 C48 C49 57.4(7)
C47 C48 C49 C50 -49.3(7)
C48 C49 C50 C46 45.5(7)
C48 C49 C50 C51 -73.0(7)
C45 C46 C50 C49 -168.6(6)
N33 C46 C50 C49 -47.3(7)
C45 C46 C50 C51 -41.3(6)
N33 C46 C50 C51 79.9(5)
C37 N32 C51 C50 150.3(5)
C45 N32 C51 C50 -12.5(6)
C49 C50 C51 N32 157.6(5)
C46 C50 C51 N32 32.5(5)
